data_1555835
loop_
_publ_author_name
'Dwight, Stephen J.'
'Levin, Sergiy'

_publ_section_title
;
 Scalable Regioselective Synthesis of Rhodamine Dyes.
;
_journal_issue 20
_journal_name_full 'Organic letters'
_journal_page_first 5316
_journal_page_last 5319
_journal_paper_doi 10.1021/acs.orglett.6b02635
_journal_volume 18
_journal_year 2016
_chemical_formula_moiety 'C9 H5 O5, C6 H16 N'
_chemical_formula_sum 'C15 H21 N O5'
_chemical_formula_weight 295.33
_space_group_crystal_system triclinic
_space_group_IT_number 2
_space_group_name_Hall '-P 1'
_space_group_name_H-M_alt 'P -1'
_atom_sites_solution_hydrogens mixed
_atom_sites_solution_primary direct
_audit_creation_date 2015-04-02
_audit_creation_method
;
Olex2 1.2
(compiled 2015.01.26 svn.r3150 for OlexSys, GUI svn.r4998)
;
_cell_angle_alpha 96.026(3)
_cell_angle_beta 90.185(2)
_cell_angle_gamma 110.137(3)
_cell_formula_units_Z 2
_cell_length_a 8.8765(3)
_cell_length_b 9.1065(3)
_cell_length_c 9.7523(3)
_cell_measurement_reflns_used 9136
_cell_measurement_temperature 100.00(14)
_cell_measurement_theta_max 74.7390
_cell_measurement_theta_min 4.5230
_cell_volume 735.38(4)
_computing_cell_refinement
;
CrysAlisPro, Agilent Technologies,
Version 1.171.37.35 (release 13-08-2014 CrysAlis171 .NET)
(compiled Aug 13 2014,18:06:01)
;
_computing_data_collection
;
CrysAlisPro, Agilent Technologies,
Version 1.171.37.35 (release 13-08-2014 CrysAlis171 .NET)
(compiled Aug 13 2014,18:06:01)
;
_computing_data_reduction
;
CrysAlisPro, Agilent Technologies,
Version 1.171.37.35 (release 13-08-2014 CrysAlis171 .NET)
(compiled Aug 13 2014,18:06:01)
;
_computing_molecular_graphics 'Olex2 (Dolomanov et al., 2009)'
_computing_publication_material 'Olex2 (Dolomanov et al., 2009)'
_computing_structure_refinement 'ShelXL (Sheldrick, 2008)'
_computing_structure_solution 'ShelXT (Sheldrick, 2015)'
_diffrn_ambient_environment N~2~
_diffrn_ambient_temperature 100.00(14)
_diffrn_detector 'CCD plate'
_diffrn_detector_area_resol_mean 4.1587
_diffrn_detector_type Onyx
_diffrn_measured_fraction_theta_full 0.999
_diffrn_measured_fraction_theta_max 0.988
_diffrn_measurement_details
;
#__ type_ start__ end____ width___ exp.time_
  1 omega   15.00   48.00   1.0000    1.0000
omega____ theta____ kappa____ phi______ frames
    -       41.9419   57.0000   60.0000 33

#__ type_ start__ end____ width___ exp.time_
  2 omega   55.00  114.00   1.0000    1.0000
omega____ theta____ kappa____ phi______ frames
    -       41.9419   57.0000   60.0000 59

#__ type_ start__ end____ width___ exp.time_
  3 omega   83.00  133.00   1.0000    1.0000
omega____ theta____ kappa____ phi______ frames
    -       62.0000   77.0000   82.3759 50

#__ type_ start__ end____ width___ exp.time_
  4 omega  110.00  148.00   1.0000    1.0000
omega____ theta____ kappa____ phi______ frames
    -       74.0000   75.0000  124.1242 38

#__ type_ start__ end____ width___ exp.time_
  5 omega  132.00  169.00   1.0000    1.0000
omega____ theta____ kappa____ phi______ frames
    -      107.0000   77.0000   30.0000 37

#__ type_ start__ end____ width___ exp.time_
  6 omega  115.00  165.00   1.0000    1.0000
omega____ theta____ kappa____ phi______ frames
    -      107.0000   77.0000    0.0000 50

#__ type_ start__ end____ width___ exp.time_
  7 omega  129.00  177.00   1.0000    1.0000
omega____ theta____ kappa____ phi______ frames
    -      107.0000   77.0000  -90.0000 48

#__ type_ start__ end____ width___ exp.time_
  8 omega  153.00  178.00   1.0000    1.0000
omega____ theta____ kappa____ phi______ frames
    -      107.0000   77.0000 -180.0000 25

#__ type_ start__ end____ width___ exp.time_
  9 omega  135.00  173.00   1.0000    1.0000
omega____ theta____ kappa____ phi______ frames
    -      107.0000   45.0000 -180.0000 38

#__ type_ start__ end____ width___ exp.time_
 10 omega  124.00  177.00   1.0000    1.0000
omega____ theta____ kappa____ phi______ frames
    -      107.0000   77.0000 -150.0000 53

#__ type_ start__ end____ width___ exp.time_
 11 omega  102.00  149.00   1.0000    1.0000
omega____ theta____ kappa____ phi______ frames
    -       70.0000   77.0000  -95.8550 47

#__ type_ start__ end____ width___ exp.time_
 12 omega   83.00  109.00   1.0000    1.0000
omega____ theta____ kappa____ phi______ frames
    -       62.0000   77.0000  -15.2384 26

#__ type_ start__ end____ width___ exp.time_
 13 omega   73.00  154.00   1.0000    1.0000
omega____ theta____ kappa____ phi______ frames
    -      107.0000   77.0000   60.0000 81

#__ type_ start__ end____ width___ exp.time_
 14 omega  116.00  142.00   1.0000    1.0000
omega____ theta____ kappa____ phi______ frames
    -      107.0000   61.0000   30.0000 26

#__ type_ start__ end____ width___ exp.time_
 15 omega   87.00  172.00   1.0000    1.0000
omega____ theta____ kappa____ phi______ frames
    -      107.0000   45.0000  120.0000 85

#__ type_ start__ end____ width___ exp.time_
 16 omega   81.00  125.00   1.0000    1.0000
omega____ theta____ kappa____ phi______ frames
    -      107.0000  -61.0000   90.0000 44

#__ type_ start__ end____ width___ exp.time_
 17 omega   79.00  112.00   1.0000    1.0000
omega____ theta____ kappa____ phi______ frames
    -      107.0000 -111.0000   30.0000 33

#__ type_ start__ end____ width___ exp.time_
 18 omega   59.00   92.00   1.0000    1.0000
omega____ theta____ kappa____ phi______ frames
    -      107.0000  -94.0000  -30.0000 33

#__ type_ start__ end____ width___ exp.time_
 19 omega   58.00  101.00   1.0000    1.0000
omega____ theta____ kappa____ phi______ frames
    -      107.0000  -94.0000   30.0000 43

#__ type_ start__ end____ width___ exp.time_
 20 omega   62.00   92.00   1.0000    1.0000
omega____ theta____ kappa____ phi______ frames
    -      107.0000  -94.0000   60.0000 30

#__ type_ start__ end____ width___ exp.time_
 21 omega   59.00  106.00   1.0000    1.0000
omega____ theta____ kappa____ phi______ frames
    -      107.0000  -94.0000  120.0000 47

#__ type_ start__ end____ width___ exp.time_
 22 omega   59.00  112.00   1.0000    1.0000
omega____ theta____ kappa____ phi______ frames
    -      107.0000 -111.0000  120.0000 53

#__ type_ start__ end____ width___ exp.time_
 23 omega   37.00   66.00   1.0000    1.0000
omega____ theta____ kappa____ phi______ frames
    -      107.0000  -61.0000   90.0000 29

#__ type_ start__ end____ width___ exp.time_
 24 omega   35.00   69.00   1.0000    1.0000
omega____ theta____ kappa____ phi______ frames
    -      107.0000  -30.0000   60.0000 34

#__ type_ start__ end____ width___ exp.time_
 25 omega   34.00   77.00   1.0000    1.0000
omega____ theta____ kappa____ phi______ frames
    -      107.0000  -45.0000    0.0000 43

#__ type_ start__ end____ width___ exp.time_
 26 omega   33.00   65.00   1.0000    1.0000
omega____ theta____ kappa____ phi______ frames
    -      107.0000  -45.0000  -60.0000 32

#__ type_ start__ end____ width___ exp.time_
 27 omega   24.00   50.00   1.0000    1.0000
omega____ theta____ kappa____ phi______ frames
    -      107.0000  -94.0000  -30.0000 26

#__ type_ start__ end____ width___ exp.time_
 28 omega   28.00  109.00   1.0000    1.0000
omega____ theta____ kappa____ phi______ frames
    -      107.0000 -111.0000  -30.0000 81

#__ type_ start__ end____ width___ exp.time_
 29 omega   78.00  105.00   1.0000    1.0000
omega____ theta____ kappa____ phi______ frames
    -      107.0000  -94.0000 -120.0000 27

#__ type_ start__ end____ width___ exp.time_
 30 omega   82.00  112.00   1.0000    1.0000
omega____ theta____ kappa____ phi______ frames
    -      107.0000 -111.0000 -120.0000 30

#__ type_ start__ end____ width___ exp.time_
 31 omega   71.00   96.00   1.0000    1.0000
omega____ theta____ kappa____ phi______ frames
    -      107.0000  -94.0000 -180.0000 25

#__ type_ start__ end____ width___ exp.time_
 32 omega   34.00   70.00   1.0000    1.0000
omega____ theta____ kappa____ phi______ frames
    -      107.0000  -94.0000 -120.0000 36

#__ type_ start__ end____ width___ exp.time_
 33 omega   30.00   63.00   1.0000    1.0000
omega____ theta____ kappa____ phi______ frames
    -      107.0000  -94.0000 -180.0000 33

#__ type_ start__ end____ width___ exp.time_
 34 omega   27.00   66.00   1.0000    1.0000
omega____ theta____ kappa____ phi______ frames
    -      107.0000 -111.0000 -120.0000 39

#__ type_ start__ end____ width___ exp.time_
 35 omega   34.00   76.00   1.0000    1.0000
omega____ theta____ kappa____ phi______ frames
    -      107.0000 -111.0000   30.0000 42

#__ type_ start__ end____ width___ exp.time_
 36 omega   14.00   54.00   1.0000    1.0000
omega____ theta____ kappa____ phi______ frames
    -       41.9419   37.0000 -120.0000 40

#__ type_ start__ end____ width___ exp.time_
 37 omega   56.00  117.00   1.0000    1.0000
omega____ theta____ kappa____ phi______ frames
    -       41.9419   37.0000 -120.0000 61

#__ type_ start__ end____ width___ exp.time_
 38 omega   61.00   86.00   1.0000    1.0000
omega____ theta____ kappa____ phi______ frames
    -       62.0000   75.0000  -98.1801 25

#__ type_ start__ end____ width___ exp.time_
 39 omega   51.00   77.00   1.0000    1.0000
omega____ theta____ kappa____ phi______ frames
    -       82.0000   70.0000  -22.9975 26

#__ type_ start__ end____ width___ exp.time_
 40 omega   74.00  116.00   1.0000    1.0000
omega____ theta____ kappa____ phi______ frames
    -      107.0000   77.0000   30.0000 42

#__ type_ start__ end____ width___ exp.time_
 41 omega   74.00  100.00   1.0000    1.0000
omega____ theta____ kappa____ phi______ frames
    -      107.0000   77.0000   90.0000 26

#__ type_ start__ end____ width___ exp.time_
 42 omega   73.00  139.00   1.0000    1.0000
omega____ theta____ kappa____ phi______ frames
    -      107.0000   77.0000  120.0000 66

#__ type_ start__ end____ width___ exp.time_
 43 omega   79.00  106.00   1.0000    1.0000
omega____ theta____ kappa____ phi______ frames
    -      107.0000   61.0000  150.0000 27

#__ type_ start__ end____ width___ exp.time_
 44 omega   71.00   96.00   1.0000    1.0000
omega____ theta____ kappa____ phi______ frames
    -      102.0000   76.0000  109.5112 25

#__ type_ start__ end____ width___ exp.time_
 45 omega   75.00  165.00   1.0000    1.0000
omega____ theta____ kappa____ phi______ frames
    -      107.0000   77.0000  150.0000 90

#__ type_ start__ end____ width___ exp.time_
 46 omega   80.00  108.00   1.0000    1.0000
omega____ theta____ kappa____ phi______ frames
    -      107.0000   61.0000   30.0000 28

#__ type_ start__ end____ width___ exp.time_
 47 omega   73.00  103.00   1.0000    1.0000
omega____ theta____ kappa____ phi______ frames
    -      107.0000   77.0000    0.0000 30

#__ type_ start__ end____ width___ exp.time_
 48 omega   76.00  142.00   1.0000    1.0000
omega____ theta____ kappa____ phi______ frames
    -      107.0000   77.0000  -30.0000 66

#__ type_ start__ end____ width___ exp.time_
 49 omega   81.00  146.00   1.0000    1.0000
omega____ theta____ kappa____ phi______ frames
    -      107.0000   61.0000  -90.0000 65

#__ type_ start__ end____ width___ exp.time_
 50 omega   79.00  141.00   1.0000    1.0000
omega____ theta____ kappa____ phi______ frames
    -      107.0000   61.0000 -150.0000 62

#__ type_ start__ end____ width___ exp.time_
 51 omega   81.00  158.00   1.0000    1.0000
omega____ theta____ kappa____ phi______ frames
    -      107.0000   61.0000 -120.0000 77

#__ type_ start__ end____ width___ exp.time_
 52 omega   73.00  120.00   1.0000    1.0000
omega____ theta____ kappa____ phi______ frames
    -      107.0000   77.0000 -180.0000 47

#__ type_ start__ end____ width___ exp.time_
 53 omega   74.00  120.00   1.0000    1.0000
omega____ theta____ kappa____ phi______ frames
    -      107.0000   77.0000  -90.0000 46

#__ type_ start__ end____ width___ exp.time_
 54 omega   73.00  153.00   1.0000    1.0000
omega____ theta____ kappa____ phi______ frames
    -      107.0000   77.0000  -60.0000 80

#__ type_ start__ end____ width___ exp.time_
 55 omega   74.00  100.00   1.0000    1.0000
omega____ theta____ kappa____ phi______ frames
    -      107.0000   77.0000 -120.0000 26

#__ type_ start__ end____ width___ exp.time_
 56 omega   73.00   99.00   1.0000    1.0000
omega____ theta____ kappa____ phi______ frames
    -      107.0000   77.0000 -150.0000 26

#__ type_ start__ end____ width___ exp.time_
 57 omega   33.00   59.00   1.0000    1.0000
omega____ theta____ kappa____ phi______ frames
    -       66.0000   76.0000 -173.6354 26

#__ type_ start__ end____ width___ exp.time_
 58 omega   38.00   63.00   1.0000    1.0000
omega____ theta____ kappa____ phi______ frames
    -       70.0000   76.0000 -156.4792 25

#__ type_ start__ end____ width___ exp.time_
 59 omega   30.00   56.00   1.0000    1.0000
omega____ theta____ kappa____ phi______ frames
    -       62.0000   75.0000  -98.1801 26

#__ type_ start__ end____ width___ exp.time_
 60 omega   36.00   91.00   1.0000    1.0000
omega____ theta____ kappa____ phi______ frames
    -       70.0000   77.0000  -95.8550 55

#__ type_ start__ end____ width___ exp.time_
 61 omega   30.00   61.00   1.0000    1.0000
omega____ theta____ kappa____ phi______ frames
    -       62.0000   77.0000   15.3146 31

#__ type_ start__ end____ width___ exp.time_
 62 omega   37.00   79.00   1.0000    1.0000
omega____ theta____ kappa____ phi______ frames
    -       70.0000   76.0000   53.2473 42

#__ type_ start__ end____ width___ exp.time_
 63 omega   41.00   67.00   1.0000    1.0000
omega____ theta____ kappa____ phi______ frames
    -       74.0000   75.0000  124.1242 26

#__ type_ start__ end____ width___ exp.time_
 64 omega   37.00   68.00   1.0000    1.0000
omega____ theta____ kappa____ phi______ frames
    -       66.0000   75.0000  152.7798 31

#__ type_ start__ end____ width___ exp.time_
 65 omega   31.00   61.00   1.0000    1.0000
omega____ theta____ kappa____ phi______ frames
    -       62.0000   77.0000   82.3759 30

#__ type_ start__ end____ width___ exp.time_
 66 omega   20.00   46.00   1.0000    1.0000
omega____ theta____ kappa____ phi______ frames
    -       54.0000   80.0000  110.0076 26

#__ type_ start__ end____ width___ exp.time_
 67 omega   19.00   44.00   1.0000    1.0000
omega____ theta____ kappa____ phi______ frames
    -       54.0000   80.0000   58.8798 25

#__ type_ start__ end____ width___ exp.time_
 68 omega   12.00   66.00   1.0000    1.0000
omega____ theta____ kappa____ phi______ frames
    -       41.9419   37.0000    0.0000 54

#__ type_ start__ end____ width___ exp.time_
 69 omega   29.00   55.00   1.0000    1.0000
omega____ theta____ kappa____ phi______ frames
    -       62.0000   77.0000  -15.2384 26

#__ type_ start__ end____ width___ exp.time_
 70 omega   19.00   44.00   1.0000    1.0000
omega____ theta____ kappa____ phi______ frames
    -       54.0000   82.0000  -58.6762 25

#__ type_ start__ end____ width___ exp.time_
 71 omega   19.00   44.00   1.0000    1.0000
omega____ theta____ kappa____ phi______ frames
    -       54.0000   81.0000 -108.3905 25

#__ type_ start__ end____ width___ exp.time_
 72 omega   10.00   35.00   1.0000    1.0000
omega____ theta____ kappa____ phi______ frames
    -       46.0000   84.0000   -1.8887 25

#__ type_ start__ end____ width___ exp.time_
 73 omega   -2.00   23.00   1.0000    1.0000
omega____ theta____ kappa____ phi______ frames
    -       38.0000   93.0000  131.8201 25

#__ type_ start__ end____ width___ exp.time_
 74 omega   14.00   39.00   1.0000    1.0000
omega____ theta____ kappa____ phi______ frames
    -       50.0000   83.0000  153.8480 25

#__ type_ start__ end____ width___ exp.time_
 75 omega   65.00  129.00   1.0000    1.0000
omega____ theta____ kappa____ phi______ frames
    -      107.0000  179.0000    0.0000 64

#__ type_ start__ end____ width___ exp.time_
 76 omega  -73.00    2.00   1.0000    1.0000
omega____ theta____ kappa____ phi______ frames
    -      -41.9419   77.0000 -120.0000 75

#__ type_ start__ end____ width___ exp.time_
 77 omega  -96.00   -5.00   1.0000    1.0000
omega____ theta____ kappa____ phi______ frames
    -      -41.9419  125.0000    0.0000 91
;
_diffrn_measurement_device 'four-circle diffractometer'
_diffrn_measurement_device_type 'Xcalibur, Onyx, Nova'
_diffrn_measurement_method '\w scans'
_diffrn_orient_matrix_UB_11 -0.1026582000
_diffrn_orient_matrix_UB_12 -0.1736403000
_diffrn_orient_matrix_UB_13 0.0084694000
_diffrn_orient_matrix_UB_21 0.0248869000
_diffrn_orient_matrix_UB_22 -0.0394569000
_diffrn_orient_matrix_UB_23 -0.1538730000
_diffrn_orient_matrix_UB_31 0.1519033000
_diffrn_orient_matrix_UB_32 -0.0343411000
_diffrn_orient_matrix_UB_33 0.0390975000
_diffrn_radiation_monochromator mirror
_diffrn_radiation_probe x-ray
_diffrn_radiation_type CuK\a
_diffrn_radiation_wavelength 1.54184
_diffrn_reflns_av_R_equivalents 0.0448
_diffrn_reflns_av_unetI/netI 0.0263
_diffrn_reflns_Laue_measured_fraction_full 0.999
_diffrn_reflns_Laue_measured_fraction_max 0.988
_diffrn_reflns_limit_h_max 11
_diffrn_reflns_limit_h_min -10
_diffrn_reflns_limit_k_max 11
_diffrn_reflns_limit_k_min -11
_diffrn_reflns_limit_l_max 12
_diffrn_reflns_limit_l_min -12
_diffrn_reflns_number 15919
_diffrn_reflns_point_group_measured_fraction_full 0.999
_diffrn_reflns_point_group_measured_fraction_max 0.988
_diffrn_reflns_theta_full 67.684
_diffrn_reflns_theta_max 75.093
_diffrn_reflns_theta_min 4.563
_diffrn_source 'sealed X-ray tube'
_diffrn_source_type 'Nova (Cu) X-ray Source'
_exptl_absorpt_coefficient_mu 0.831
_exptl_absorpt_correction_T_max 0.941
_exptl_absorpt_correction_T_min 0.899
_exptl_absorpt_correction_type gaussian
_exptl_absorpt_process_details
;
CrysAlisPro, Agilent Technologies,
Version 1.171.37.35 (release 13-08-2014 CrysAlis171 .NET)
(compiled Aug 13 2014,18:06:01)
Numerical absorption correction based on gaussian integration over
			a multifaceted crystal model
Empirical absorption correction using spherical harmonics,
 implemented in SCALE3 ABSPACK scaling algorithm.
;
_exptl_crystal_colour colourless
_exptl_crystal_colour_primary colourless
_exptl_crystal_density_diffrn 1.334
_exptl_crystal_description plate
_exptl_crystal_F_000 316
_exptl_crystal_recrystallization_method 'Crystallized from water'
_exptl_crystal_size_max 0.1996
_exptl_crystal_size_mid 0.1151
_exptl_crystal_size_min 0.0982
_refine_diff_density_max 0.404
_refine_diff_density_min -0.233
_refine_diff_density_rms 0.045
_refine_ls_extinction_method none
_refine_ls_goodness_of_fit_ref 1.031
_refine_ls_hydrogen_treatment mixed
_refine_ls_matrix_type full
_refine_ls_number_parameters 199
_refine_ls_number_reflns 3011
_refine_ls_number_restraints 0
_refine_ls_restrained_S_all 1.031
_refine_ls_R_factor_all 0.0431
_refine_ls_R_factor_gt 0.0381
_refine_ls_shift/su_max 0.000
_refine_ls_shift/su_mean 0.000
_refine_ls_structure_factor_coef Fsqd
_refine_ls_weighting_details 'w=1/[\s^2^(Fo^2^)+(0.0612P)^2^+0.1956P] where P=(Fo^2^+2Fc^2^)/3'
_refine_ls_weighting_scheme calc
_refine_ls_wR_factor_gt 0.1021
_refine_ls_wR_factor_ref 0.1070
_reflns_Friedel_coverage 0.000
_reflns_number_gt 2670
_reflns_number_total 3011
_reflns_threshold_expression 'I > 2\s(I)'
_cod_data_source_file ol6b02635_si_003.cif
_cod_data_source_block cs2177
_cod_database_code 1555835
_chemical_oxdiff_formula 'C15 H21 N O5'
_chemical_oxdiff_usercomment 'Laurent Bernad (Promega Biosciences) Sample 48330'
_shelx_space_group_comment
;
The symmetry employed for this shelxl refinement is uniquely defined
by the following loop, which should always be used as a source of
symmetry information in preference to the above space-group names.
They are only intended as comments.
;
_olex2_refinement_description
;
1. Fixed Uiso
 At 1.2 times of:
  All C(H) groups, All C(H,H) groups, All N(H) groups
 At 1.5 times of:
  All C(H,H,H) groups, All O(H) groups
2.a Secondary CH2 refined with riding coordinates:
 C10(H10A,H10B), C12(H12A,H12B), C14(H14A,H14B)
2.b Aromatic/amide H refined with riding coordinates:
 C3(H3), C5(H5), C6(H6), C8(H8)
2.c Idealised Me refined as rotating group:
 C11(H11A,H11B,H11C), C13(H13A,H13B,H13C), C15(H15A,H15B,H15C)
;
_shelx_shelxl_version_number 2014/7
_olex2_date_sample_data_collection 2015-04-01
_olex2_date_sample_submission 2015-03-31
_olex2_exptl_crystal_mounting_method 'The large plate was cut into a prism.'
_olex2_submission_original_sample_id 'Promega Biosciences 48330'
_olex2_submission_special_instructions 'No special instructions were received'

loop_
_space_group_symop_operation_xyz
'x, y, z'
'-x, -y, -z'

loop_
_atom_site_label
_atom_site_type_symbol
_atom_site_fract_x
_atom_site_fract_y
_atom_site_fract_z
_atom_site_U_iso_or_equiv
_atom_site_adp_type
_atom_site_occupancy
_atom_site_site_symmetry_order
_atom_site_calc_flag
_atom_site_refinement_flags_posn
O1 O 0.51756(11) 0.27512(12) 0.60442(9) 0.0280(2) Uani 1 1 d .
O2 O 0.73646(11) 0.21814(13) 0.54502(10) 0.0334(2) Uani 1 1 d .
O3 O 0.82591(12) 0.05276(12) 0.20637(10) 0.0324(2) Uani 1 1 d .
O4 O 0.56469(11) 0.24837(11) -0.14380(9) 0.0253(2) Uani 1 1 d .
H4 H 0.538(2) 0.256(2) -0.2379(19) 0.038 Uiso 1 1 d R
O5 O 0.36219(10) 0.33545(11) -0.08605(9) 0.0256(2) Uani 1 1 d .
C1 C 0.57158(14) 0.24823(14) 0.36768(12) 0.0195(2) Uani 1 1 d .
C2 C 0.63075(14) 0.16997(14) 0.26083(12) 0.0199(2) Uani 1 1 d .
C3 C 0.59963(14) 0.18509(14) 0.12343(12) 0.0201(2) Uani 1 1 d .
H3 H 0.6418 0.1340 0.0514 0.024 Uiso 1 1 calc R
C4 C 0.50788(13) 0.27390(14) 0.09111(12) 0.0195(2) Uani 1 1 d .
C5 C 0.44865(14) 0.35109(14) 0.19710(12) 0.0206(2) Uani 1 1 d .
H5 H 0.3853 0.4118 0.1757 0.025 Uiso 1 1 calc R
C6 C 0.48206(14) 0.33947(14) 0.33384(12) 0.0209(3) Uani 1 1 d .
H6 H 0.4434 0.3945 0.4054 0.025 Uiso 1 1 calc R
C7 C 0.61172(14) 0.24584(14) 0.51857(12) 0.0212(3) Uani 1 1 d .
C8 C 0.72384(15) 0.06640(15) 0.28421(12) 0.0239(3) Uani 1 1 d .
H8 H 0.7030 0.0092 0.3622 0.029 Uiso 1 1 calc R
C9 C 0.46985(14) 0.28883(14) -0.05542(12) 0.0207(3) Uani 1 1 d .
N1 N 0.99015(12) 0.28470(12) 0.72953(10) 0.0217(2) Uani 1 1 d .
H1 H 0.897(2) 0.2603(18) 0.6802(17) 0.026 Uiso 1 1 d R
C10 C 0.95130(15) 0.20455(15) 0.85921(13) 0.0251(3) Uani 1 1 d .
H10A H 0.9002 0.2632 0.9233 0.030 Uiso 1 1 calc R
H10B H 1.0525 0.2083 0.9049 0.030 Uiso 1 1 calc R
C11 C 0.84069(16) 0.03483(16) 0.83228(14) 0.0291(3) Uani 1 1 d .
H11A H 0.8135 -0.0089 0.9203 0.044 Uiso 1 1 calc GR
H11B H 0.8947 -0.0262 0.7761 0.044 Uiso 1 1 calc GR
H11C H 0.7423 0.0297 0.7830 0.044 Uiso 1 1 calc GR
C12 C 1.10159(16) 0.22431(17) 0.64366(13) 0.0278(3) Uani 1 1 d .
H12A H 1.0625 0.1080 0.6376 0.033 Uiso 1 1 calc R
H12B H 1.2097 0.2644 0.6901 0.033 Uiso 1 1 calc R
C13 C 1.11449(17) 0.2733(2) 0.49904(14) 0.0356(3) Uani 1 1 d .
H13A H 1.1693 0.3874 0.5036 0.053 Uiso 1 1 calc GR
H13B H 1.0066 0.2449 0.4564 0.053 Uiso 1 1 calc GR
H13C H 1.1758 0.2193 0.4437 0.053 Uiso 1 1 calc GR
C14 C 1.05941(16) 0.46046(15) 0.76296(13) 0.0271(3) Uani 1 1 d .
H14A H 1.1105 0.5077 0.6804 0.033 Uiso 1 1 calc R
H14B H 1.1438 0.4869 0.8373 0.033 Uiso 1 1 calc R
C15 C 0.93411(17) 0.53132(16) 0.80847(14) 0.0299(3) Uani 1 1 d .
H15A H 0.8894 0.4917 0.8946 0.045 Uiso 1 1 calc GR
H15B H 0.8480 0.5020 0.7369 0.045 Uiso 1 1 calc GR
H15C H 0.9837 0.6462 0.8234 0.045 Uiso 1 1 calc GR

loop_
_atom_site_aniso_label
_atom_site_aniso_U_11
_atom_site_aniso_U_22
_atom_site_aniso_U_33
_atom_site_aniso_U_23
_atom_site_aniso_U_13
_atom_site_aniso_U_12
O1 0.0301(5) 0.0415(5) 0.0166(4) 0.0062(4) 0.0030(3) 0.0170(4)
O2 0.0274(5) 0.0540(6) 0.0221(5) 0.0008(4) -0.0053(4) 0.0194(4)
O3 0.0322(5) 0.0396(5) 0.0319(5) 0.0064(4) 0.0044(4) 0.0202(4)
O4 0.0275(5) 0.0346(5) 0.0164(4) 0.0056(3) 0.0031(3) 0.0133(4)
O5 0.0227(4) 0.0333(5) 0.0217(4) 0.0054(4) -0.0017(3) 0.0103(4)
C1 0.0169(5) 0.0217(6) 0.0176(6) 0.0035(4) 0.0007(4) 0.0034(4)
C2 0.0166(5) 0.0206(6) 0.0209(6) 0.0042(4) 0.0007(4) 0.0039(4)
C3 0.0185(5) 0.0207(6) 0.0189(5) 0.0015(4) 0.0022(4) 0.0043(4)
C4 0.0173(5) 0.0207(5) 0.0178(6) 0.0036(4) 0.0007(4) 0.0027(4)
C5 0.0191(5) 0.0223(6) 0.0206(6) 0.0044(4) 0.0012(4) 0.0070(5)
C6 0.0194(6) 0.0226(6) 0.0193(6) 0.0019(4) 0.0027(4) 0.0058(5)
C7 0.0204(6) 0.0228(6) 0.0183(6) 0.0030(4) -0.0002(4) 0.0047(5)
C8 0.0249(6) 0.0248(6) 0.0208(6) 0.0026(5) -0.0022(5) 0.0071(5)
C9 0.0194(6) 0.0209(5) 0.0189(6) 0.0036(4) 0.0009(4) 0.0028(4)
N1 0.0189(5) 0.0254(5) 0.0197(5) 0.0030(4) -0.0012(4) 0.0062(4)
C10 0.0241(6) 0.0288(6) 0.0213(6) 0.0057(5) 0.0001(5) 0.0068(5)
C11 0.0265(6) 0.0283(7) 0.0317(7) 0.0056(5) 0.0034(5) 0.0079(5)
C12 0.0239(6) 0.0353(7) 0.0256(6) 0.0015(5) 0.0014(5) 0.0127(5)
C13 0.0267(7) 0.0541(9) 0.0242(7) 0.0020(6) 0.0036(5) 0.0124(6)
C14 0.0261(6) 0.0251(6) 0.0263(6) 0.0035(5) 0.0007(5) 0.0037(5)
C15 0.0344(7) 0.0265(6) 0.0276(6) 0.0019(5) 0.0014(5) 0.0093(6)

loop_
_atom_type_symbol
_atom_type_description
_atom_type_scat_dispersion_real
_atom_type_scat_dispersion_imag
_atom_type_scat_source
C C 0.0181 0.0091 'International Tables Vol C Tables 4.2.6.8 and 6.1.1.4'
H H 0.0000 0.0000 'International Tables Vol C Tables 4.2.6.8 and 6.1.1.4'
N N 0.0311 0.0180 'International Tables Vol C Tables 4.2.6.8 and 6.1.1.4'
O O 0.0492 0.0322 'International Tables Vol C Tables 4.2.6.8 and 6.1.1.4'

loop_
_exptl_crystal_face_index_h
_exptl_crystal_face_index_k
_exptl_crystal_face_index_l
_exptl_crystal_face_perp_dist
_exptl_oxdiff_crystal_face_indexfrac_h
_exptl_oxdiff_crystal_face_indexfrac_k
_exptl_oxdiff_crystal_face_indexfrac_l
_exptl_oxdiff_crystal_face_x
_exptl_oxdiff_crystal_face_y
_exptl_oxdiff_crystal_face_z
0 0 1 0.0516 0.0000 0.0003 0.9999 0.0084 -0.1539 0.0391
0 0 -1 0.0516 -0.0000 -0.0003 -0.9999 -0.0084 0.1539 -0.0391
1 5 0 0.0463 1.0033 4.9978 0.0037 -0.9708 -0.1728 -0.0191
0 -1 0 0.0444 -0.0006 -0.9997 -0.0007 0.1736 0.0395 0.0342
1 -1 0 0.0617 0.9998 -1.0003 -0.0004 0.0711 0.0644 0.1862
-1 1 0 0.0617 -0.9998 1.0003 0.0004 -0.0711 -0.0644 -0.1862

loop_
_geom_angle_atom_site_label_1
_geom_angle_atom_site_label_2
_geom_angle_atom_site_label_3
_geom_angle
C2 C1 C7 122.10(10)
C6 C1 C2 118.92(10)
C6 C1 C7 118.84(10)
C1 C2 C8 123.71(10)
C3 C2 C1 119.81(11)
C3 C2 C8 116.46(10)
C4 C3 C2 120.68(11)
C3 C4 C5 119.50(11)
C3 C4 C9 121.63(10)
C5 C4 C9 118.86(11)
C6 C5 C4 120.13(11)
C5 C6 C1 120.93(11)
O1 C7 C1 116.56(10)
O2 C7 O1 126.67(11)
O2 C7 C1 116.75(10)
O3 C8 C2 121.85(11)
O4 C9 C4 113.11(10)
O5 C9 O4 125.02(11)
O5 C9 C4 121.88(11)
C12 N1 C10 110.95(10)
C14 N1 C10 111.03(9)
C14 N1 C12 111.08(10)
N1 C10 C11 113.04(10)
N1 C12 C13 112.71(11)
N1 C14 C15 112.61(10)

loop_
_geom_bond_atom_site_label_1
_geom_bond_atom_site_label_2
_geom_bond_distance
O1 C7 1.2576(15)
O2 C7 1.2492(16)
O3 C8 1.2143(16)
O4 C9 1.3187(15)
O5 C9 1.2194(15)
C1 C2 1.4053(16)
C1 C6 1.3932(17)
C1 C7 1.5171(15)
C2 C3 1.3976(16)
C2 C8 1.4849(17)
C3 C4 1.3864(17)
C4 C5 1.3944(16)
C4 C9 1.4979(16)
C5 C6 1.3878(16)
N1 C10 1.5081(15)
N1 C12 1.5052(16)
N1 C14 1.5025(16)
C10 C11 1.5132(18)
C12 C13 1.5164(19)
C14 C15 1.5125(19)

loop_
_geom_hbond_atom_site_label_D
_geom_hbond_atom_site_label_H
_geom_hbond_atom_site_label_A
_geom_hbond_distance_DH
_geom_hbond_distance_HA
_geom_hbond_distance_DA
_geom_hbond_angle_DHA
_geom_hbond_site_symmetry_A
O4 H4 O1 0.963(18) 1.582(19) 2.5403(12) 172.5(16) 1_554
N1 H1 O2 0.903(17) 1.848(17) 2.7351(14) 166.7(15) .

loop_
_geom_torsion_atom_site_label_1
_geom_torsion_atom_site_label_2
_geom_torsion_atom_site_label_3
_geom_torsion_atom_site_label_4
_geom_torsion
C1 C2 C3 C4 -1.40(17)
C1 C2 C8 O3 -149.06(12)
C2 C1 C6 C5 1.24(17)
C2 C1 C7 O1 -158.63(11)
C2 C1 C7 O2 22.75(16)
C2 C3 C4 C5 1.17(17)
C2 C3 C4 C9 -178.60(10)
C3 C2 C8 O3 32.32(17)
C3 C4 C5 C6 0.28(17)
C3 C4 C9 O4 -17.39(15)
C3 C4 C9 O5 163.24(11)
C4 C5 C6 C1 -1.49(17)
C5 C4 C9 O4 162.84(10)
C5 C4 C9 O5 -16.53(17)
C6 C1 C2 C3 0.20(17)
C6 C1 C2 C8 -178.38(11)
C6 C1 C7 O1 25.72(16)
C6 C1 C7 O2 -152.90(12)
C7 C1 C2 C3 -175.44(10)
C7 C1 C2 C8 5.98(17)
C7 C1 C6 C5 177.02(10)
C8 C2 C3 C4 177.27(10)
C9 C4 C5 C6 -179.95(10)
C10 N1 C12 C13 167.15(11)
C10 N1 C14 C15 -74.09(13)
C12 N1 C10 C11 -72.00(13)
C12 N1 C14 C15 161.94(11)
C14 N1 C10 C11 163.96(10)
C14 N1 C12 C13 -68.84(14)
